data_1504176
loop_
_publ_author_name
'Grant, Christopher D.'
'Krische, Michael J.'

_publ_section_title
;
 Protecting-group-free synthesis of 3-tert-prenylated oxindoles:
 contiguous all-carbon quaternary centers via tertiary neopentyl
 substitution.
;
_journal_issue 20
_journal_name_full 'Organic letters'
_journal_page_first 4485
_journal_page_last 4487
_journal_paper_doi 10.1021/ol9018562
_journal_volume 11
_journal_year 2009
_chemical_formula_sum 'C22 H26 N2 O2'
_chemical_formula_weight 350.45
_chemical_name_systematic
;
 ?
;
_space_group_IT_number 14
_symmetry_cell_setting monoclinic
_symmetry_space_group_name_Hall '-P 2ybc'
_symmetry_space_group_name_H-M 'P 1 21/c 1'
_atom_sites_solution_hydrogens geom
_atom_sites_solution_primary direct
_atom_sites_solution_secondary difmap
_audit_creation_method SHELXL-97
_cell_angle_alpha 90.00
_cell_angle_beta 94.5840(10)
_cell_angle_gamma 90.00
_cell_formula_units_Z 8
_cell_length_a 8.81600(10)
_cell_length_b 13.7620(2)
_cell_length_c 31.2130(5)
_cell_measurement_reflns_used 5237
_cell_measurement_temperature 153(2)
_cell_measurement_theta_max 27.5
_cell_measurement_theta_min 1.0
_cell_volume 3774.83(9)
_computing_cell_refinement 'Collect software, Nonius B.V. 1998'
_computing_data_collection 'Collect software, Nonius B.V. 1998'
_computing_data_reduction
;
DENZO and Scalepack (Otwinoski and Minor, 1997)
;
_computing_molecular_graphics 'XP SHELXTL/PC, Siemens Analytical'
_computing_structure_refinement 'XL SHELXTL/PC, Siemens Analytical'
_computing_structure_solution
;

SIR97 - Altomare A., Burla M.C., Camalli M., Cascarano G.L., Giacovazzo C., 
Guagliardi A., Moliterni A.G.G., Polidori G.,Spagna R.
;
_diffrn_ambient_temperature 153(2)
_diffrn_measured_fraction_theta_full 0.973
_diffrn_measured_fraction_theta_max 0.973
_diffrn_measurement_device_type 'Nonius Kappa CCD'
_diffrn_measurement_method \w-scans
_diffrn_radiation_monochromator graphite
_diffrn_radiation_source 'fine-focus sealed tube'
_diffrn_radiation_type MoK\a
_diffrn_radiation_wavelength 0.71074
_diffrn_reflns_av_R_equivalents 0.0000
_diffrn_reflns_av_sigmaI/netI 0.0574
_diffrn_reflns_limit_h_max 10
_diffrn_reflns_limit_h_min 0
_diffrn_reflns_limit_k_max 16
_diffrn_reflns_limit_k_min 0
_diffrn_reflns_limit_l_max 37
_diffrn_reflns_limit_l_min -37
_diffrn_reflns_number 6472
_diffrn_reflns_theta_full 25.00
_diffrn_reflns_theta_max 25.00
_diffrn_reflns_theta_min 2.57
_exptl_absorpt_coefficient_mu 0.079
_exptl_absorpt_correction_type none
_exptl_crystal_colour colorless
_exptl_crystal_density_diffrn 1.233
_exptl_crystal_density_method 'not measured'
_exptl_crystal_description prisms
_exptl_crystal_F_000 1504
_exptl_crystal_size_max 0.40
_exptl_crystal_size_mid 0.30
_exptl_crystal_size_min 0.20
_refine_diff_density_max 0.384
_refine_diff_density_min -0.220
_refine_diff_density_rms 0.049
_refine_ls_extinction_method none
_refine_ls_goodness_of_fit_ref 1.046
_refine_ls_hydrogen_treatment constr
_refine_ls_matrix_type full
_refine_ls_number_parameters 479
_refine_ls_number_reflns 6472
_refine_ls_number_restraints 0
_refine_ls_restrained_S_all 1.046
_refine_ls_R_factor_all 0.0953
_refine_ls_R_factor_gt 0.0580
_refine_ls_shift/su_max 0.004
_refine_ls_shift/su_mean 0.000
_refine_ls_structure_factor_coef Fsqd
_refine_ls_weighting_details 'calc w=1/[\s^2^(Fo^2^)+(0.0479P)^2^+3.4120P] where P=(Fo^2^+2Fc^2^)/3'
_refine_ls_weighting_scheme calc
_refine_ls_wR_factor_gt 0.1225
_refine_ls_wR_factor_ref 0.1426
_reflns_number_gt 4589
_reflns_number_total 6472
_reflns_threshold_expression >2sigma(I)
_cod_data_source_file ol9018562_si_001.cif
_cod_data_source_block cg709
_cod_depositor_comments
;
The following automatic conversions were performed:

'_symmetry_cell_setting' value 'Monoclinic' changed to 'monoclinic'
according to /home/saulius/struct/CIF-dictionaries/cif_core.dic
dictionary named 'cif_core.dic' version 2.4.2 from 2011-04-26.

Automatic conversion script
Id: cif_fix_values 1715 2011-07-08 13:25:40Z adriana 
;
_cod_original_sg_symbol_H-M P21/c
_cod_database_code 1504176

loop_
_symmetry_equiv_pos_as_xyz
'x, y, z'
'-x, y+1/2, -z+1/2'
'-x, -y, -z'
'x, -y-1/2, z-1/2'

loop_
_atom_site_label
_atom_site_type_symbol
_atom_site_fract_x
_atom_site_fract_y
_atom_site_fract_z
_atom_site_U_iso_or_equiv
_atom_site_adp_type
_atom_site_occupancy
_atom_site_symmetry_multiplicity
_atom_site_calc_flag
_atom_site_refinement_flags
O1 O 0.3425(2) 0.41204(12) 0.80059(5) 0.0308(4) Uani 1 1 d .
O2 O 0.19567(19) 0.25168(12) 0.74686(5) 0.0310(4) Uani 1 1 d .
N1 N 0.0839(2) 0.40259(14) 0.80285(6) 0.0271(5) Uani 1 1 d .
H1 H 0.0815 0.3928 0.8306 0.032 Uiso 1 1 calc R
N2 N 0.4898(3) 0.20123(19) 0.62402(8) 0.0598(8) Uani 1 1 d .
C2 C 0.2130(3) 0.41726(17) 0.78290(8) 0.0240(6) Uani 1 1 d .
C3 C 0.1686(3) 0.44775(17) 0.73545(7) 0.0227(6) Uani 1 1 d .
C4 C -0.0021(3) 0.42800(16) 0.73279(8) 0.0228(6) Uani 1 1 d .
C5 C -0.1101(3) 0.42558(17) 0.69837(8) 0.0278(6) Uani 1 1 d .
H5 H -0.0819 0.4381 0.6701 0.033 Uiso 1 1 calc R
C6 C -0.2605(3) 0.40480(18) 0.70514(9) 0.0344(7) Uani 1 1 d .
H6 H -0.3350 0.4027 0.6814 0.041 Uiso 1 1 calc R
C7 C -0.3026(3) 0.38707(19) 0.74632(10) 0.0373(7) Uani 1 1 d .
H7 H -0.4064 0.3755 0.7507 0.045 Uiso 1 1 calc R
C8 C -0.1947(3) 0.38604(18) 0.78111(9) 0.0333(6) Uani 1 1 d .
H8 H -0.2228 0.3727 0.8093 0.040 Uiso 1 1 calc R
C9 C -0.0450(3) 0.40492(17) 0.77368(8) 0.0263(6) Uani 1 1 d .
C10 C 0.2060(3) 0.56193(17) 0.73263(7) 0.0255(6) Uani 1 1 d .
C11 C 0.1301(3) 0.60643(18) 0.69206(8) 0.0295(6) Uani 1 1 d .
H11 H 0.0276 0.5881 0.6845 0.035 Uiso 1 1 calc R
C12 C 0.1915(3) 0.66772(19) 0.66624(9) 0.0385(7) Uani 1 1 d .
H12A H 0.2938 0.6884 0.6723 0.046 Uiso 1 1 calc R
H12B H 0.1336 0.6915 0.6415 0.046 Uiso 1 1 calc R
C13 C 0.3769(3) 0.58018(19) 0.73661(8) 0.0324(6) Uani 1 1 d .
H13A H 0.3962 0.6501 0.7394 0.049 Uiso 1 1 calc R
H13B H 0.4213 0.5556 0.7109 0.049 Uiso 1 1 calc R
H13C H 0.4232 0.5466 0.7621 0.049 Uiso 1 1 calc R
C14 C 0.1388(3) 0.61555(19) 0.77044(8) 0.0331(6) Uani 1 1 d .
H14A H 0.1488 0.6859 0.7666 0.050 Uiso 1 1 calc R
H14B H 0.1942 0.5961 0.7976 0.050 Uiso 1 1 calc R
H14C H 0.0311 0.5986 0.7711 0.050 Uiso 1 1 calc R
C15 C 0.2494(3) 0.38472(17) 0.70403(7) 0.0224(6) Uani 1 1 d .
C16 C 0.2669(3) 0.28515(17) 0.71203(7) 0.0237(6) Uani 1 1 d .
C17 C 0.3445(3) 0.22424(18) 0.68605(8) 0.0294(6) Uani 1 1 d .
H17 H 0.3573 0.1576 0.6935 0.035 Uiso 1 1 calc R
C18 C 0.4042(3) 0.25974(19) 0.64914(8) 0.0336(7) Uani 1 1 d .
C19 C 0.3768(3) 0.35690(19) 0.63856(8) 0.0311(6) Uani 1 1 d .
H19 H 0.4095 0.3821 0.6125 0.037 Uiso 1 1 calc R
C20 C 0.3026(3) 0.41718(18) 0.66559(8) 0.0261(6) Uani 1 1 d .
H20 H 0.2872 0.4833 0.6577 0.031 Uiso 1 1 calc R
C21 C 0.2552(4) 0.1693(2) 0.76881(10) 0.0538(9) Uani 1 1 d .
H21A H 0.1975 0.1567 0.7938 0.081 Uiso 1 1 calc R
H21B H 0.3623 0.1807 0.7784 0.081 Uiso 1 1 calc R
H21C H 0.2475 0.1130 0.7495 0.081 Uiso 1 1 calc R
C22 C 0.5017(4) 0.0987(2) 0.63109(10) 0.0560(9) Uani 1 1 d .
H22A H 0.5267 0.0861 0.6617 0.084 Uiso 1 1 calc R
H22B H 0.5819 0.0721 0.6145 0.084 Uiso 1 1 calc R
H22C H 0.4045 0.0677 0.6218 0.084 Uiso 1 1 calc R
C23 C 0.5337(4) 0.2380(2) 0.58356(9) 0.0556(9) Uani 1 1 d .
H23A H 0.5829 0.3014 0.5881 0.083 Uiso 1 1 calc R
H23B H 0.4431 0.2450 0.5635 0.083 Uiso 1 1 calc R
H23C H 0.6048 0.1925 0.5716 0.083 Uiso 1 1 calc R
O1A O 0.1293(2) 0.18858(13) 0.38902(5) 0.0337(4) Uani 1 1 d .
O2A O 0.3003(2) 0.07808(12) 0.46988(6) 0.0401(5) Uani 1 1 d .
N1A N 0.3854(2) 0.16457(15) 0.38671(6) 0.0292(5) Uani 1 1 d .
H1A H 0.3819 0.1308 0.3627 0.035 Uiso 1 1 calc R
N2A N 0.0266(3) 0.15274(18) 0.59452(8) 0.0560(8) Uani 1 1 d .
C2A C 0.2611(3) 0.20157(18) 0.40362(8) 0.0273(6) Uani 1 1 d .
C3A C 0.3165(3) 0.26725(17) 0.44266(7) 0.0259(6) Uani 1 1 d .
C4A C 0.4857(3) 0.24416(18) 0.44634(8) 0.0263(6) Uani 1 1 d .
C5A C 0.6019(3) 0.27132(19) 0.47627(8) 0.0338(7) Uani 1 1 d .
H5A H 0.5805 0.3088 0.5006 0.041 Uiso 1 1 calc R
C6A C 0.7509(3) 0.2432(2) 0.47040(9) 0.0416(7) Uani 1 1 d .
H6A H 0.8314 0.2627 0.4906 0.050 Uiso 1 1 calc R
C7A C 0.7825(3) 0.1871(2) 0.43530(9) 0.0401(7) Uani 1 1 d .
H7A H 0.8846 0.1692 0.4315 0.048 Uiso 1 1 calc R
C8A C 0.6662(3) 0.1567(2) 0.40563(9) 0.0344(7) Uani 1 1 d .
H8A H 0.6868 0.1169 0.3819 0.041 Uiso 1 1 calc R
C9A C 0.5201(3) 0.18601(18) 0.41169(8) 0.0277(6) Uani 1 1 d .
C10A C 0.2898(3) 0.37763(19) 0.42689(8) 0.0358(7) Uani 1 1 d .
C11A C 0.1221(4) 0.3998(2) 0.42153(10) 0.0479(8) Uani 1 1 d .
H11A H 0.0573 0.3479 0.4118 0.058 Uiso 1 1 calc R
C12A C 0.0561(5) 0.4818(3) 0.42874(14) 0.0893(14) Uani 1 1 d .
H12C H 0.1152 0.5363 0.4386 0.107 Uiso 1 1 calc R
H12D H -0.0514 0.4873 0.4242 0.107 Uiso 1 1 calc R
C13A C 0.3809(4) 0.4500(2) 0.45640(9) 0.0464(8) Uani 1 1 d .
H13D H 0.3493 0.5164 0.4487 0.070 Uiso 1 1 calc R
H13E H 0.4897 0.4424 0.4529 0.070 Uiso 1 1 calc R
H13F H 0.3616 0.4371 0.4864 0.070 Uiso 1 1 calc R
C14A C 0.3511(4) 0.3906(2) 0.38213(9) 0.0552(9) Uani 1 1 d .
H14D H 0.3420 0.4589 0.3734 0.083 Uiso 1 1 calc R
H14E H 0.2918 0.3501 0.3611 0.083 Uiso 1 1 calc R
H14F H 0.4582 0.3710 0.3835 0.083 Uiso 1 1 calc R
C15A C 0.2367(3) 0.23953(17) 0.48284(7) 0.0235(6) Uani 1 1 d .
C16A C 0.2321(3) 0.14209(18) 0.49578(8) 0.0285(6) Uani 1 1 d .
C17A C 0.1636(3) 0.11272(19) 0.53230(8) 0.0340(7) Uani 1 1 d .
H17A H 0.1617 0.0457 0.5396 0.041 Uiso 1 1 calc R
C18A C 0.0976(3) 0.18105(19) 0.55839(8) 0.0329(6) Uani 1 1 d .
C19A C 0.1039(3) 0.27748(19) 0.54662(8) 0.0330(6) Uani 1 1 d .
H19A H 0.0622 0.3257 0.5640 0.040 Uiso 1 1 calc R
C20A C 0.1704(3) 0.30498(19) 0.50970(8) 0.0296(6) Uani 1 1 d .
H20A H 0.1706 0.3720 0.5024 0.035 Uiso 1 1 calc R
C21A C 0.3018(5) -0.0221(2) 0.48148(11) 0.0692(12) Uani 1 1 d .
H21D H 0.3580 -0.0592 0.4611 0.104 Uiso 1 1 calc R
H21E H 0.1971 -0.0463 0.4808 0.104 Uiso 1 1 calc R
H21F H 0.3513 -0.0298 0.5105 0.104 Uiso 1 1 calc R
C22A C 0.0249(5) 0.0537(2) 0.60827(11) 0.0662(11) Uani 1 1 d .
H22D H -0.0196 0.0130 0.5848 0.099 Uiso 1 1 calc R
H22E H -0.0361 0.0480 0.6331 0.099 Uiso 1 1 calc R
H22F H 0.1292 0.0323 0.6164 0.099 Uiso 1 1 calc R
C23A C -0.0295(4) 0.2258(2) 0.62277(9) 0.0499(8) Uani 1 1 d .
H23D H -0.1075 0.2652 0.6068 0.075 Uiso 1 1 calc R
H23E H 0.0548 0.2677 0.6337 0.075 Uiso 1 1 calc R
H23F H -0.0738 0.1939 0.6469 0.075 Uiso 1 1 calc R

loop_
_atom_site_aniso_label
_atom_site_aniso_U_11
_atom_site_aniso_U_22
_atom_site_aniso_U_33
_atom_site_aniso_U_23
_atom_site_aniso_U_13
_atom_site_aniso_U_12
O1 0.0316(11) 0.0371(11) 0.0232(10) 0.0029(8) -0.0017(8) -0.0005(8)
O2 0.0381(11) 0.0262(10) 0.0296(10) 0.0058(8) 0.0087(8) 0.0012(8)
N1 0.0328(13) 0.0326(12) 0.0163(11) 0.0024(9) 0.0049(10) 0.0031(10)
N2 0.102(2) 0.0467(16) 0.0350(15) 0.0048(12) 0.0303(15) 0.0330(15)
C2 0.0274(15) 0.0230(13) 0.0211(13) 0.0000(10) -0.0005(12) 0.0028(11)
C3 0.0276(14) 0.0233(13) 0.0172(13) 0.0002(10) 0.0009(10) 0.0013(11)
C4 0.0277(14) 0.0163(12) 0.0246(14) 0.0016(10) 0.0036(11) 0.0027(11)
C5 0.0331(16) 0.0225(13) 0.0271(14) -0.0001(11) -0.0013(12) 0.0022(11)
C6 0.0274(16) 0.0309(15) 0.0434(18) 0.0047(13) -0.0080(13) -0.0006(12)
C7 0.0245(15) 0.0269(15) 0.061(2) 0.0081(14) 0.0053(14) 0.0016(12)
C8 0.0338(16) 0.0271(14) 0.0406(16) 0.0077(12) 0.0134(13) 0.0027(12)
C9 0.0311(15) 0.0208(13) 0.0276(14) 0.0012(11) 0.0056(12) 0.0042(11)
C10 0.0318(15) 0.0222(13) 0.0225(13) 0.0001(11) 0.0024(11) -0.0009(11)
C11 0.0347(15) 0.0248(14) 0.0284(14) 0.0002(12) -0.0010(12) -0.0007(12)
C12 0.0475(18) 0.0341(16) 0.0333(16) 0.0060(13) -0.0010(14) -0.0033(14)
C13 0.0386(16) 0.0299(15) 0.0280(15) 0.0004(12) -0.0010(12) -0.0083(12)
C14 0.0447(17) 0.0263(14) 0.0290(15) -0.0010(12) 0.0068(13) 0.0007(13)
C15 0.0221(13) 0.0254(13) 0.0191(13) -0.0002(11) -0.0020(10) 0.0008(11)
C16 0.0252(14) 0.0278(14) 0.0177(13) 0.0005(11) -0.0008(11) -0.0019(11)
C17 0.0365(16) 0.0243(14) 0.0267(14) -0.0006(12) -0.0023(12) 0.0060(12)
C18 0.0411(17) 0.0358(16) 0.0236(14) -0.0031(12) 0.0017(12) 0.0095(13)
C19 0.0350(16) 0.0385(16) 0.0201(14) 0.0016(12) 0.0035(12) 0.0044(13)
C20 0.0296(14) 0.0258(13) 0.0224(13) 0.0018(11) -0.0009(11) 0.0010(11)
C21 0.047(2) 0.063(2) 0.053(2) 0.0320(17) 0.0147(16) 0.0119(17)
C22 0.088(3) 0.0445(19) 0.0372(18) -0.0014(15) 0.0140(17) 0.0281(18)
C23 0.077(2) 0.056(2) 0.0373(18) 0.0022(15) 0.0225(17) 0.0254(18)
O1A 0.0311(11) 0.0432(11) 0.0258(10) -0.0087(8) -0.0028(8) -0.0023(9)
O2A 0.0683(14) 0.0235(10) 0.0311(11) 0.0000(8) 0.0199(10) 0.0093(9)
N1A 0.0354(13) 0.0349(12) 0.0174(11) -0.0056(9) 0.0025(10) -0.0012(10)
N2A 0.089(2) 0.0405(15) 0.0438(16) -0.0004(13) 0.0375(15) 0.0018(14)
C2A 0.0343(17) 0.0281(14) 0.0195(13) 0.0031(11) 0.0019(12) -0.0007(12)
C3A 0.0340(15) 0.0247(13) 0.0183(13) 0.0005(11) -0.0023(11) 0.0001(11)
C4A 0.0304(15) 0.0271(14) 0.0210(13) 0.0076(11) 0.0007(11) -0.0054(11)
C5A 0.0391(17) 0.0369(16) 0.0245(14) 0.0052(12) -0.0036(12) -0.0050(13)
C6A 0.0329(17) 0.0522(19) 0.0377(17) 0.0163(15) -0.0094(13) -0.0096(14)
C7A 0.0305(16) 0.0502(18) 0.0401(18) 0.0168(15) 0.0050(14) 0.0011(14)
C8A 0.0357(17) 0.0415(16) 0.0274(15) 0.0102(13) 0.0102(13) 0.0005(13)
C9A 0.0333(16) 0.0302(14) 0.0195(13) 0.0087(11) 0.0021(11) -0.0035(12)
C10A 0.0509(19) 0.0291(15) 0.0261(15) 0.0062(12) -0.0048(13) 0.0015(13)
C11A 0.059(2) 0.0353(17) 0.0459(19) 0.0018(14) -0.0151(16) 0.0111(15)
C12A 0.086(3) 0.054(2) 0.122(4) -0.017(2) -0.032(3) 0.027(2)
C13A 0.067(2) 0.0262(15) 0.0458(18) 0.0028(13) 0.0013(16) -0.0075(15)
C14A 0.089(3) 0.0406(18) 0.0359(18) 0.0152(14) 0.0034(17) 0.0028(17)
C15A 0.0248(14) 0.0266(14) 0.0181(13) -0.0016(11) -0.0037(10) 0.0002(11)
C16A 0.0361(16) 0.0275(15) 0.0219(14) -0.0041(11) 0.0022(12) 0.0026(12)
C17A 0.0492(18) 0.0263(14) 0.0273(15) 0.0015(12) 0.0086(13) 0.0015(13)
C18A 0.0386(16) 0.0379(16) 0.0228(14) -0.0009(12) 0.0070(12) 0.0011(13)
C19A 0.0343(16) 0.0340(16) 0.0309(15) -0.0096(12) 0.0051(12) 0.0048(12)
C20A 0.0307(15) 0.0267(14) 0.0308(15) -0.0018(12) -0.0007(12) 0.0023(12)
C21A 0.129(3) 0.0289(17) 0.056(2) 0.0022(16) 0.047(2) 0.0196(19)
C22A 0.102(3) 0.055(2) 0.046(2) 0.0175(17) 0.041(2) 0.019(2)
C23A 0.059(2) 0.056(2) 0.0374(17) -0.0043(15) 0.0228(15) 0.0034(16)

loop_
_atom_type_symbol
_atom_type_description
_atom_type_scat_dispersion_real
_atom_type_scat_dispersion_imag
_atom_type_scat_source
C C 0.0033 0.0016 'International Tables Vol C Tables 4.2.6.8 and 6.1.1.4'
H H 0.0000 0.0000 'International Tables Vol C Tables 4.2.6.8 and 6.1.1.4'
N N 0.0061 0.0033 'International Tables Vol C Tables 4.2.6.8 and 6.1.1.4'
O O 0.0106 0.0060 'International Tables Vol C Tables 4.2.6.8 and 6.1.1.4'

loop_
_geom_angle_atom_site_label_1
_geom_angle_atom_site_label_2
_geom_angle_atom_site_label_3
_geom_angle
C16 O2 C21 118.6(2)
C2 N1 C9 111.5(2)
C2 N1 H1 124.3
C9 N1 H1 124.3
C18 N2 C22 121.4(3)
C18 N2 C23 119.2(2)
C22 N2 C23 117.4(2)
O1 C2 N1 124.6(2)
O1 C2 C3 126.6(2)
N1 C2 C3 108.7(2)
C4 C3 C15 111.87(19)
C4 C3 C2 100.13(18)
C15 C3 C2 111.25(19)
C4 C3 C10 112.14(19)
C15 C3 C10 114.28(19)
C2 C3 C10 106.11(18)
C5 C4 C9 119.1(2)
C5 C4 C3 131.6(2)
C9 C4 C3 109.2(2)
C4 C5 C6 119.7(2)
C4 C5 H5 120.2
C6 C5 H5 120.2
C7 C6 C5 120.4(3)
C7 C6 H6 119.8
C5 C6 H6 119.8
C8 C7 C6 120.7(3)
C8 C7 H7 119.7
C6 C7 H7 119.7
C9 C8 C7 118.1(3)
C9 C8 H8 121.0
C7 C8 H8 121.0
C8 C9 C4 121.9(2)
C8 C9 N1 128.6(2)
C4 C9 N1 109.5(2)
C11 C10 C13 111.7(2)
C11 C10 C14 105.9(2)
C13 C10 C14 107.2(2)
C11 C10 C3 111.21(19)
C13 C10 C3 111.3(2)
C14 C10 C3 109.32(19)
C12 C11 C10 126.7(3)
C12 C11 H11 116.7
C10 C11 H11 116.7
C11 C12 H12A 120.0
C11 C12 H12B 120.0
H12A C12 H12B 120.0
C10 C13 H13A 109.5
C10 C13 H13B 109.5
H13A C13 H13B 109.5
C10 C13 H13C 109.5
H13A C13 H13C 109.5
H13B C13 H13C 109.5
C10 C14 H14A 109.5
C10 C14 H14B 109.5
H14A C14 H14B 109.5
C10 C14 H14C 109.5
H14A C14 H14C 109.5
H14B C14 H14C 109.5
C20 C15 C16 115.3(2)
C20 C15 C3 125.2(2)
C16 C15 C3 119.5(2)
O2 C16 C17 122.5(2)
O2 C16 C15 114.7(2)
C17 C16 C15 122.8(2)
C16 C17 C18 120.6(2)
C16 C17 H17 119.7
C18 C17 H17 119.7
N2 C18 C17 121.5(2)
N2 C18 C19 120.9(2)
C17 C18 C19 117.6(2)
C20 C19 C18 120.8(2)
C20 C19 H19 119.6
C18 C19 H19 119.6
C19 C20 C15 122.7(2)
C19 C20 H20 118.7
C15 C20 H20 118.7
O2 C21 H21A 109.5
O2 C21 H21B 109.5
H21A C21 H21B 109.5
O2 C21 H21C 109.5
H21A C21 H21C 109.5
H21B C21 H21C 109.5
N2 C22 H22A 109.5
N2 C22 H22B 109.5
H22A C22 H22B 109.5
N2 C22 H22C 109.5
H22A C22 H22C 109.5
H22B C22 H22C 109.5
N2 C23 H23A 109.5
N2 C23 H23B 109.5
H23A C23 H23B 109.5
N2 C23 H23C 109.5
H23A C23 H23C 109.5
H23B C23 H23C 109.5
C16A O2A C21A 117.9(2)
C2A N1A C9A 112.4(2)
C2A N1A H1A 123.8
C9A N1A H1A 123.8
C18A N2A C22A 121.8(2)
C18A N2A C23A 119.8(2)
C22A N2A C23A 117.8(2)
O1A C2A N1A 124.9(2)
O1A C2A C3A 127.0(2)
N1A C2A C3A 108.0(2)
C4A C3A C15A 113.41(19)
C4A C3A C2A 100.46(19)
C15A C3A C2A 111.0(2)
C4A C3A C10A 109.8(2)
C15A C3A C10A 114.8(2)
C2A C3A C10A 106.16(19)
C5A C4A C9A 118.9(2)
C5A C4A C3A 131.6(2)
C9A C4A C3A 109.5(2)
C4A C5A C6A 119.4(3)
C4A C5A H5A 120.3
C6A C5A H5A 120.3
C7A C6A C5A 120.5(3)
C7A C6A H6A 119.7
C5A C6A H6A 119.7
C6A C7A C8A 120.7(3)
C6A C7A H7A 119.7
C8A C7A H7A 119.7
C9A C8A C7A 117.9(3)
C9A C8A H8A 121.0
C7A C8A H8A 121.0
C8A C9A C4A 122.5(2)
C8A C9A N1A 128.6(2)
C4A C9A N1A 109.0(2)
C11A C10A C13A 113.3(2)
C11A C10A C14A 106.7(2)
C13A C10A C14A 105.3(2)
C11A C10A C3A 110.1(2)
C13A C10A C3A 111.8(2)
C14A C10A C3A 109.4(2)
C12A C11A C10A 127.4(3)
C12A C11A H11A 116.3
C10A C11A H11A 116.3
C11A C12A H12C 120.0
C11A C12A H12D 120.0
H12C C12A H12D 120.0
C10A C13A H13D 109.5
C10A C13A H13E 109.5
H13D C13A H13E 109.5
C10A C13A H13F 109.5
H13D C13A H13F 109.5
H13E C13A H13F 109.5
C10A C14A H14D 109.5
C10A C14A H14E 109.5
H14D C14A H14E 109.5
C10A C14A H14F 109.5
H14D C14A H14F 109.5
H14E C14A H14F 109.5
C20A C15A C16A 115.0(2)
C20A C15A C3A 125.0(2)
C16A C15A C3A 120.0(2)
O2A C16A C17A 122.5(2)
O2A C16A C15A 114.9(2)
C17A C16A C15A 122.6(2)
C16A C17A C18A 120.6(2)
C16A C17A H17A 119.7
C18A C17A H17A 119.7
C19A C18A N2A 121.1(2)
C19A C18A C17A 117.6(2)
N2A C18A C17A 121.3(2)
C18A C19A C20A 120.9(2)
C18A C19A H19A 119.6
C20A C19A H19A 119.6
C19A C20A C15A 123.4(2)
C19A C20A H20A 118.3
C15A C20A H20A 118.3
O2A C21A H21D 109.5
O2A C21A H21E 109.5
H21D C21A H21E 109.5
O2A C21A H21F 109.5
H21D C21A H21F 109.5
H21E C21A H21F 109.5
N2A C22A H22D 109.5
N2A C22A H22E 109.5
H22D C22A H22E 109.5
N2A C22A H22F 109.5
H22D C22A H22F 109.5
H22E C22A H22F 109.5
N2A C23A H23D 109.5
N2A C23A H23E 109.5
H23D C23A H23E 109.5
N2A C23A H23F 109.5
H23D C23A H23F 109.5
H23E C23A H23F 109.5

loop_
_geom_bond_atom_site_label_1
_geom_bond_atom_site_label_2
_geom_bond_distance
O1 C2 1.230(3)
O2 C16 1.377(3)
O2 C21 1.405(3)
N1 C2 1.356(3)
N1 C9 1.399(3)
N1 H1 0.8800
N2 C18 1.389(3)
N2 C22 1.431(4)
N2 C23 1.442(4)
C2 C3 1.559(3)
C3 C4 1.524(3)
C3 C15 1.527(3)
C3 C10 1.610(3)
C4 C5 1.378(3)
C4 C9 1.397(3)
C5 C6 1.388(4)
C5 H5 0.9500
C6 C7 1.388(4)
C6 H6 0.9500
C7 C8 1.385(4)
C7 H7 0.9500
C8 C9 1.383(4)
C8 H8 0.9500
C10 C11 1.514(3)
C10 C13 1.522(3)
C10 C14 1.549(3)
C11 C12 1.313(4)
C11 H11 0.9500
C12 H12A 0.9500
C12 H12B 0.9500
C13 H13A 0.9800
C13 H13B 0.9800
C13 H13C 0.9800
C14 H14A 0.9800
C14 H14B 0.9800
C14 H14C 0.9800
C15 C20 1.396(3)
C15 C16 1.399(3)
C16 C17 1.385(3)
C17 C18 1.392(4)
C17 H17 0.9500
C18 C19 1.394(4)
C19 C20 1.384(3)
C19 H19 0.9500
C20 H20 0.9500
C21 H21A 0.9800
C21 H21B 0.9800
C21 H21C 0.9800
C22 H22A 0.9800
C22 H22B 0.9800
C22 H22C 0.9800
C23 H23A 0.9800
C23 H23B 0.9800
C23 H23C 0.9800
O1A C2A 1.226(3)
O2A C16A 1.367(3)
O2A C21A 1.426(3)
N1A C2A 1.353(3)
N1A C9A 1.399(3)
N1A H1A 0.8800
N2A C18A 1.389(3)
N2A C22A 1.429(4)
N2A C23A 1.450(4)
C2A C3A 1.564(3)
C3A C4A 1.521(3)
C3A C15A 1.534(3)
C3A C10A 1.608(4)
C4A C5A 1.381(4)
C4A C9A 1.398(3)
C5A C6A 1.396(4)
C5A H5A 0.9500
C6A C7A 1.387(4)
C6A H6A 0.9500
C7A C8A 1.390(4)
C7A H7A 0.9500
C8A C9A 1.377(4)
C8A H8A 0.9500
C10A C11A 1.506(4)
C10A C13A 1.538(4)
C10A C14A 1.548(4)
C11A C12A 1.297(4)
C11A H11A 0.9500
C12A H12C 0.9500
C12A H12D 0.9500
C13A H13D 0.9800
C13A H13E 0.9800
C13A H13F 0.9800
C14A H14D 0.9800
C14A H14E 0.9800
C14A H14F 0.9800
C15A C20A 1.391(3)
C15A C16A 1.402(3)
C16A C17A 1.392(4)
C17A C18A 1.401(4)
C17A H17A 0.9500
C18A C19A 1.379(4)
C19A C20A 1.386(4)
C19A H19A 0.9500
C20A H20A 0.9500
C21A H21D 0.9800
C21A H21E 0.9800
C21A H21F 0.9800
C22A H22D 0.9800
C22A H22E 0.9800
C22A H22F 0.9800
C23A H23D 0.9800
C23A H23E 0.9800
C23A H23F 0.9800

loop_
_geom_torsion_atom_site_label_1
_geom_torsion_atom_site_label_2
_geom_torsion_atom_site_label_3
_geom_torsion_atom_site_label_4
_geom_torsion
C9 N1 C2 O1 -174.7(2)
C9 N1 C2 C3 8.8(3)
O1 C2 C3 C4 173.8(2)
N1 C2 C3 C4 -9.8(2)
O1 C2 C3 C15 55.4(3)
N1 C2 C3 C15 -128.2(2)
O1 C2 C3 C10 -69.4(3)
N1 C2 C3 C10 106.9(2)
C15 C3 C4 C5 -51.4(3)
C2 C3 C4 C5 -169.3(2)
C10 C3 C4 C5 78.6(3)
C15 C3 C4 C9 125.5(2)
C2 C3 C4 C9 7.6(2)
C10 C3 C4 C9 -104.5(2)
C9 C4 C5 C6 3.0(3)
C3 C4 C5 C6 179.6(2)
C4 C5 C6 C7 0.4(4)
C5 C6 C7 C8 -2.5(4)
C6 C7 C8 C9 1.2(4)
C7 C8 C9 C4 2.3(4)
C7 C8 C9 N1 -176.0(2)
C5 C4 C9 C8 -4.4(4)
C3 C4 C9 C8 178.2(2)
C5 C4 C9 N1 174.2(2)
C3 C4 C9 N1 -3.1(3)
C2 N1 C9 C8 174.8(2)
C2 N1 C9 C4 -3.8(3)
C4 C3 C10 C11 -56.4(3)
C15 C3 C10 C11 72.3(3)
C2 C3 C10 C11 -164.8(2)
C4 C3 C10 C13 178.40(19)
C15 C3 C10 C13 -52.9(3)
C2 C3 C10 C13 70.0(2)
C4 C3 C10 C14 60.2(3)
C15 C3 C10 C14 -171.1(2)
C2 C3 C10 C14 -48.1(2)
C13 C10 C11 C12 -11.4(4)
C14 C10 C11 C12 105.0(3)
C3 C10 C11 C12 -136.4(3)
C4 C3 C15 C20 104.8(3)
C2 C3 C15 C20 -144.2(2)
C10 C3 C15 C20 -24.0(3)
C4 C3 C15 C16 -71.7(3)
C2 C3 C15 C16 39.4(3)
C10 C3 C15 C16 159.5(2)
C21 O2 C16 C17 29.7(3)
C21 O2 C16 C15 -152.7(2)
C20 C15 C16 O2 -171.5(2)
C3 C15 C16 O2 5.3(3)
C20 C15 C16 C17 6.1(4)
C3 C15 C16 C17 -177.1(2)
O2 C16 C17 C18 174.7(2)
C15 C16 C17 C18 -2.7(4)
C22 N2 C18 C17 9.5(5)
C23 N2 C18 C17 172.8(3)
C22 N2 C18 C19 -171.5(3)
C23 N2 C18 C19 -8.2(5)
C16 C17 C18 N2 176.3(3)
C16 C17 C18 C19 -2.8(4)
N2 C18 C19 C20 -174.4(3)
C17 C18 C19 C20 4.6(4)
C18 C19 C20 C15 -1.0(4)
C16 C15 C20 C19 -4.2(4)
C3 C15 C20 C19 179.2(2)
C9A N1A C2A O1A -176.0(2)
C9A N1A C2A C3A 7.2(3)
O1A C2A C3A C4A 175.0(2)
N1A C2A C3A C4A -8.3(2)
O1A C2A C3A C15A 54.8(3)
N1A C2A C3A C15A -128.5(2)
O1A C2A C3A C10A -70.7(3)
N1A C2A C3A C10A 106.1(2)
C15A C3A C4A C5A -55.7(3)
C2A C3A C4A C5A -174.2(3)
C10A C3A C4A C5A 74.2(3)
C15A C3A C4A C9A 125.3(2)
C2A C3A C4A C9A 6.8(2)
C10A C3A C4A C9A -104.8(2)
C9A C4A C5A C6A 2.3(4)
C3A C4A C5A C6A -176.6(2)
C4A C5A C6A C7A -1.1(4)
C5A C6A C7A C8A -0.8(4)
C6A C7A C8A C9A 1.5(4)
C7A C8A C9A C4A -0.3(4)
C7A C8A C9A N1A -179.5(2)
C5A C4A C9A C8A -1.7(4)
C3A C4A C9A C8A 177.5(2)
C5A C4A C9A N1A 177.7(2)
C3A C4A C9A N1A -3.2(3)
C2A N1A C9A C8A 176.6(2)
C2A N1A C9A C4A -2.7(3)
C4A C3A C10A C11A 177.8(2)
C15A C3A C10A C11A -53.0(3)
C2A C3A C10A C11A 70.1(3)
C4A C3A C10A C13A -55.3(3)
C15A C3A C10A C13A 73.9(3)
C2A C3A C10A C13A -163.0(2)
C4A C3A C10A C14A 60.9(3)
C15A C3A C10A C14A -169.9(2)
C2A C3A C10A C14A -46.8(3)
C13A C10A C11A C12A 19.6(5)
C14A C10A C11A C12A -95.8(4)
C3A C10A C11A C12A 145.7(4)
C4A C3A C15A C20A 115.1(3)
C2A C3A C15A C20A -132.7(2)
C10A C3A C15A C20A -12.3(3)
C4A C3A C15A C16A -62.4(3)
C2A C3A C15A C16A 49.8(3)
C10A C3A C15A C16A 170.2(2)
C21A O2A C16A C17A -0.7(4)
C21A O2A C16A C15A 179.1(3)
C20A C15A C16A O2A -178.6(2)
C3A C15A C16A O2A -0.8(3)
C20A C15A C16A C17A 1.2(4)
C3A C15A C16A C17A 178.9(2)
O2A C16A C17A C18A 178.7(2)
C15A C16A C17A C18A -1.0(4)
C22A N2A C18A C19A -177.1(3)
C23A N2A C18A C19A -5.9(4)
C22A N2A C18A C17A 3.7(5)
C23A N2A C18A C17A 175.0(3)
C16A C17A C18A C19A -0.3(4)
C16A C17A C18A N2A 178.9(3)
N2A C18A C19A C20A -177.8(3)
C17A C18A C19A C20A 1.4(4)
C18A C19A C20A C15A -1.3(4)
C16A C15A C20A C19A 0.0(4)
C3A C15A C20A C19A -177.7(2)
